data_1545839
loop_
_publ_author_name
'Dubey, Ritesh'
'Mir, Niyaz A.'
'Desiraju, Gautam R.'

_publ_section_title
;
 Quaternary cocrystals: combinatorial synthetic strategies based on
 long-range synthon Aufbau modules (LSAM)
;
_journal_issue 2
_journal_name_full IUCrJ
_journal_page_first 102
_journal_page_last 107
_journal_paper_doi 10.1107/S2052252515023957
_journal_volume 3
_journal_year 2016
_chemical_formula_sum 'C38 H52 N6 O4'
_chemical_formula_weight 656.85
_chemical_name_systematic
;
 ?
;
_space_group_crystal_system triclinic
_space_group_IT_number 2
_space_group_name_Hall '-P 1'
_space_group_name_H-M_alt 'P -1'
_symmetry_space_group_name_Hall '-P 1'
_symmetry_space_group_name_H-M 'P -1'
_atom_sites_solution_hydrogens geom
_audit_creation_method SHELXL-2013
_cell_angle_alpha 114.633(8)
_cell_angle_beta 93.749(7)
_cell_angle_gamma 101.000(7)
_cell_formula_units_Z 1
_cell_length_a 8.8712(8)
_cell_length_b 10.1819(9)
_cell_length_c 11.2862(10)
_cell_measurement_temperature 150(2)
_cell_volume 897.56(16)
_computing_structure_refinement 'SHELXL-2013 (Sheldrick, 2013)'
_diffrn_ambient_temperature 150(2)
_diffrn_measured_fraction_theta_full 0.997
_diffrn_measured_fraction_theta_max 0.998
_diffrn_measurement_device_type 'Rigaku Mercury375R (2x2 bin mode)'
_diffrn_measurement_method 'profile data from \w-scans'
_diffrn_radiation_type MoK\a
_diffrn_radiation_wavelength 0.71073
_diffrn_reflns_av_R_equivalents 0.0199
_diffrn_reflns_av_unetI/netI 0.0241
_diffrn_reflns_Laue_measured_fraction_full 0.997
_diffrn_reflns_Laue_measured_fraction_max 0.998
_diffrn_reflns_limit_h_max 11
_diffrn_reflns_limit_h_min -11
_diffrn_reflns_limit_k_max 13
_diffrn_reflns_limit_k_min -13
_diffrn_reflns_limit_l_max 14
_diffrn_reflns_limit_l_min -14
_diffrn_reflns_number 9617
_diffrn_reflns_point_group_measured_fraction_full 0.997
_diffrn_reflns_point_group_measured_fraction_max 0.998
_diffrn_reflns_theta_full 25.242
_diffrn_reflns_theta_max 27.485
_diffrn_reflns_theta_min 3.127
_diffrn_source 'Sealed Tube'
_exptl_absorpt_coefficient_mu 0.080
_exptl_absorpt_correction_T_max 1.000
_exptl_absorpt_correction_T_min 0.850
_exptl_absorpt_correction_type multi-scan
_exptl_absorpt_process_details 'Jacobson, R. (1998) Private communication'
_exptl_crystal_colour Colorless
_exptl_crystal_density_diffrn 1.215
_exptl_crystal_description Plate
_exptl_crystal_F_000 354
_exptl_crystal_size_max 0.480
_exptl_crystal_size_mid 0.250
_exptl_crystal_size_min 0.150
_refine_diff_density_max 0.311
_refine_diff_density_min -0.271
_refine_diff_density_rms 0.047
_refine_ls_extinction_method none
_refine_ls_goodness_of_fit_ref 1.072
_refine_ls_hydrogen_treatment constr
_refine_ls_matrix_type full
_refine_ls_number_parameters 226
_refine_ls_number_reflns 4113
_refine_ls_number_restraints 0
_refine_ls_restrained_S_all 1.072
_refine_ls_R_factor_all 0.0509
_refine_ls_R_factor_gt 0.0434
_refine_ls_shift/su_max 0.000
_refine_ls_shift/su_mean 0.000
_refine_ls_structure_factor_coef Fsqd
_refine_ls_weighting_details
;
 w=1/[\s^2^(Fo^2^)+(0.0580P)^2^+0.3975P]
 where P=(Fo^2^+2Fc^2^)/3
;
_refine_ls_weighting_scheme calc
_refine_ls_wR_factor_gt 0.1172
_refine_ls_wR_factor_ref 0.1240
_reflns_Friedel_coverage 0.000
_reflns_number_gt 3555
_reflns_number_total 4113
_reflns_threshold_expression 'I > 2\s(I)'
_cod_data_source_file hi5641.cif
_cod_data_source_block BS_ORC_TMP
_cod_depositor_comments
;
The following automatic conversions were performed:

'_exptl_absorpt_correction_type' value 'Multi-scan' changed to
'multi-scan' according to
/home/data/users/saulius/crontab/automatic-downloads/rss-feeds/IUCr/lib/dictionaries/cif_core.dic
dictionary named 'cif_core.dic' version 2.4.2 from 2011-04-26.

Automatic conversion script
Id: cif_fix_values 4973 2017-02-22 13:04:09Z antanas 
;
_cod_original_cell_volume 897.56(15)
_cod_database_code 1545839
_shelx_space_group_comment
;
The symmetry employed for this shelxl refinement is uniquely defined
by the following loop, which should always be used as a source of
symmetry information in preference to the above space-group names.
They are only intended as comments.
;
_shelx_estimated_absorpt_t_min 0.963
_shelx_estimated_absorpt_t_max 0.988
_shelxl_version_number 2013-2

loop_
_space_group_symop_operation_xyz
'x, y, z'
'-x, -y, -z'

loop_
_atom_site_label
_atom_site_type_symbol
_atom_site_fract_x
_atom_site_fract_y
_atom_site_fract_z
_atom_site_U_iso_or_equiv
_atom_site_adp_type
_atom_site_occupancy
_atom_site_site_symmetry_order
_atom_site_calc_flag
_atom_site_refinement_flags_posn
_atom_site_refinement_flags_adp
C1 C 0.44502(14) 0.50013(14) 0.23039(13) 0.0176(3) Uani 1 1 d . .
C2 C 0.41232(15) 0.54440(14) 0.35846(13) 0.0189(3) Uani 1 1 d . .
H2 H 0.4500 0.5027 0.4122 0.023 Uiso 1 1 calc R U
C3 C 0.32454(15) 0.64961(14) 0.40809(13) 0.0178(3) Uani 1 1 d . .
C4 C 0.27023(14) 0.71307(14) 0.33137(13) 0.0176(3) Uani 1 1 d . .
H4 H 0.2112 0.7854 0.3657 0.021 Uiso 1 1 calc R U
C5 C 0.30368(15) 0.66908(14) 0.20318(13) 0.0176(3) Uani 1 1 d . .
C6 C 0.39006(15) 0.56246(14) 0.15261(13) 0.0182(3) Uani 1 1 d . .
H6 H 0.4114 0.5324 0.0649 0.022 Uiso 1 1 calc R U
C7 C 0.53436(17) 0.38112(15) 0.17558(15) 0.0235(3) Uani 1 1 d . .
H7A H 0.5898 0.3717 0.2485 0.035 Uiso 1 1 calc R U
H7B H 0.6095 0.4086 0.1250 0.035 Uiso 1 1 calc R U
H7C H 0.4617 0.2859 0.1177 0.035 Uiso 1 1 calc R U
C8 C 0.28890(16) -0.06667(16) -0.06807(15) 0.0252(3) Uani 1 1 d . .
H8A H 0.3686 0.0263 -0.0397 0.038 Uiso 1 1 calc R U
H8B H 0.2781 -0.1249 -0.1639 0.038 Uiso 1 1 calc R U
H8C H 0.3197 -0.1242 -0.0234 0.038 Uiso 1 1 calc R U
C9 C 0.13595(15) -0.03159(14) -0.03299(13) 0.0185(3) Uani 1 1 d . .
C10 C 0.00062(15) 0.14434(14) 0.07142(13) 0.0183(3) Uani 1 1 d . .
C11 C 0.00087(17) 0.30556(15) 0.14974(15) 0.0245(3) Uani 1 1 d . .
H11A H 0.1080 0.3663 0.1741 0.037 Uiso 1 1 calc R U
H11B H -0.0437 0.3183 0.2299 0.037 Uiso 1 1 calc R U
H11C H -0.0615 0.3371 0.0962 0.037 Uiso 1 1 calc R U
C12 C -0.05460(15) 0.83295(14) 0.59691(13) 0.0189(3) Uani 1 1 d . .
C13 C -0.14339(15) 0.92883(15) 0.67063(13) 0.0181(3) Uani 1 1 d . .
C14 C 0.07366(15) 1.12628(14) 0.74744(13) 0.0186(3) Uani 1 1 d . .
C15 C 0.16284(15) 1.03029(15) 0.67567(13) 0.0197(3) Uani 1 1 d . .
C16 C -0.12390(17) 0.67050(16) 0.51069(16) 0.0282(3) Uani 1 1 d . .
H16A H -0.0448 0.6249 0.4633 0.042 Uiso 1 1 calc R U
H16B H -0.2117 0.6591 0.4469 0.042 Uiso 1 1 calc R U
H16C H -0.1604 0.6215 0.5656 0.042 Uiso 1 1 calc R U
C17 C -0.31221(16) 0.87402(17) 0.67158(16) 0.0266(3) Uani 1 1 d . .
H17A H -0.3554 0.9587 0.7222 0.040 Uiso 1 1 calc R U
H17B H -0.3234 0.8054 0.7125 0.040 Uiso 1 1 calc R U
H17C H -0.3683 0.8221 0.5807 0.040 Uiso 1 1 calc R U
C18 C 0.14247(18) 1.28915(16) 0.83228(16) 0.0282(3) Uani 1 1 d . .
H18A H 0.0587 1.3414 0.8534 0.042 Uiso 1 1 calc R U
H18B H 0.2110 1.3297 0.7846 0.042 Uiso 1 1 calc R U
H18C H 0.2026 1.3027 0.9142 0.042 Uiso 1 1 calc R U
C19 C 0.33355(17) 1.08352(17) 0.67812(17) 0.0300(3) Uani 1 1 d . .
H19A H 0.3737 0.9999 0.6203 0.045 Uiso 1 1 calc R U
H19B H 0.3891 1.1243 0.7686 0.045 Uiso 1 1 calc R U
H19C H 0.3492 1.1610 0.6471 0.045 Uiso 1 1 calc R U
N1 N 0.09765(13) 0.88507(12) 0.60240(11) 0.0198(2) Uani 1 1 d . .
N2 N -0.07764(13) 1.07368(12) 0.74435(11) 0.0187(2) Uani 1 1 d . .
N3 N 0.13574(13) 0.11187(12) 0.03815(11) 0.0198(2) Uani 1 1 d . .
O1 O 0.29392(12) 0.68723(11) 0.53369(9) 0.0238(2) Uani 1 1 d . .
H1 H 0.2348 0.7458 0.5508 0.036 Uiso 1 1 calc R U
O2 O 0.25516(12) 0.72802(12) 0.12338(10) 0.0254(2) Uani 1 1 d . .
H2A H 0.2019 0.7882 0.1625 0.038 Uiso 1 1 calc R U

loop_
_atom_site_aniso_label
_atom_site_aniso_U_11
_atom_site_aniso_U_22
_atom_site_aniso_U_33
_atom_site_aniso_U_23
_atom_site_aniso_U_13
_atom_site_aniso_U_12
C1 0.0133(6) 0.0131(6) 0.0231(6) 0.0054(5) 0.0025(5) 0.0022(4)
C2 0.0177(6) 0.0183(6) 0.0219(6) 0.0096(5) 0.0012(5) 0.0055(5)
C3 0.0175(6) 0.0164(6) 0.0169(6) 0.0056(5) 0.0021(5) 0.0029(5)
C4 0.0165(6) 0.0164(6) 0.0197(6) 0.0067(5) 0.0041(5) 0.0057(5)
C5 0.0165(6) 0.0181(6) 0.0191(6) 0.0089(5) 0.0029(5) 0.0044(5)
C6 0.0179(6) 0.0178(6) 0.0181(6) 0.0063(5) 0.0063(5) 0.0050(5)
C7 0.0240(7) 0.0198(6) 0.0290(7) 0.0097(6) 0.0085(6) 0.0109(5)
C8 0.0175(6) 0.0252(7) 0.0346(8) 0.0138(6) 0.0051(6) 0.0071(5)
C9 0.0171(6) 0.0200(6) 0.0201(6) 0.0101(5) 0.0012(5) 0.0060(5)
C10 0.0190(6) 0.0185(6) 0.0188(6) 0.0093(5) 0.0011(5) 0.0054(5)
C11 0.0239(7) 0.0180(6) 0.0275(7) 0.0063(6) 0.0021(6) 0.0053(5)
C12 0.0189(6) 0.0183(6) 0.0188(6) 0.0079(5) 0.0026(5) 0.0037(5)
C13 0.0168(6) 0.0202(6) 0.0186(6) 0.0098(5) 0.0018(5) 0.0046(5)
C14 0.0211(6) 0.0174(6) 0.0181(6) 0.0085(5) 0.0030(5) 0.0047(5)
C15 0.0185(6) 0.0199(6) 0.0208(6) 0.0090(5) 0.0035(5) 0.0044(5)
C16 0.0248(7) 0.0196(7) 0.0319(8) 0.0045(6) 0.0037(6) 0.0025(5)
C17 0.0164(6) 0.0285(7) 0.0322(8) 0.0116(6) 0.0036(6) 0.0038(5)
C18 0.0294(7) 0.0175(7) 0.0313(8) 0.0057(6) 0.0065(6) 0.0023(6)
C19 0.0200(7) 0.0250(7) 0.0412(9) 0.0114(7) 0.0092(6) 0.0031(6)
N1 0.0201(5) 0.0194(6) 0.0196(5) 0.0079(5) 0.0053(4) 0.0053(4)
N2 0.0201(5) 0.0189(5) 0.0201(5) 0.0099(5) 0.0036(4) 0.0077(4)
N3 0.0177(5) 0.0194(5) 0.0224(6) 0.0098(5) 0.0007(4) 0.0043(4)
O1 0.0302(5) 0.0274(5) 0.0183(5) 0.0105(4) 0.0078(4) 0.0147(4)
O2 0.0335(6) 0.0313(6) 0.0230(5) 0.0165(4) 0.0123(4) 0.0206(4)

loop_
_atom_type_symbol
_atom_type_description
_atom_type_scat_dispersion_real
_atom_type_scat_dispersion_imag
_atom_type_scat_source
C C 0.0033 0.0016 'International Tables Vol C Tables 4.2.6.8 and 6.1.1.4'
H H 0.0000 0.0000 'International Tables Vol C Tables 4.2.6.8 and 6.1.1.4'
N N 0.0061 0.0033 'International Tables Vol C Tables 4.2.6.8 and 6.1.1.4'
O O 0.0106 0.0060 'International Tables Vol C Tables 4.2.6.8 and 6.1.1.4'

loop_
_geom_angle_atom_site_label_1
_geom_angle_atom_site_label_2
_geom_angle_atom_site_label_3
_geom_angle
_geom_angle_site_symmetry_1
_geom_angle_site_symmetry_3
C6 C1 C2 119.43(11) . .
C6 C1 C7 120.73(12) . .
C2 C1 C7 119.80(12) . .
C1 C2 C3 120.27(12) . .
C1 C2 H2 119.9 . .
C3 C2 H2 119.9 . .
O1 C3 C4 121.59(11) . .
O1 C3 C2 117.79(12) . .
C4 C3 C2 120.61(12) . .
C3 C4 C5 119.06(12) . .
C3 C4 H4 120.5 . .
C5 C4 H4 120.5 . .
O2 C5 C4 121.96(11) . .
O2 C5 C6 117.56(11) . .
C4 C5 C6 120.48(12) . .
C1 C6 C5 120.13(12) . .
C1 C6 H6 119.9 . .
C5 C6 H6 119.9 . .
C1 C7 H7A 109.5 . .
C1 C7 H7B 109.5 . .
H7A C7 H7B 109.5 . .
C1 C7 H7C 109.5 . .
H7A C7 H7C 109.5 . .
H7B C7 H7C 109.5 . .
C9 C8 H8A 109.5 . .
C9 C8 H8B 109.5 . .
H8A C8 H8B 109.5 . .
C9 C8 H8C 109.5 . .
H8A C8 H8C 109.5 . .
H8B C8 H8C 109.5 . .
N3 C9 C10 121.22(12) . 2
N3 C9 C8 117.46(12) . .
C10 C9 C8 121.32(12) 2 .
N3 C10 C9 120.76(12) . 2
N3 C10 C11 117.73(12) . .
C9 C10 C11 121.51(12) 2 .
C10 C11 H11A 109.5 . .
C10 C11 H11B 109.5 . .
H11A C11 H11B 109.5 . .
C10 C11 H11C 109.5 . .
H11A C11 H11C 109.5 . .
H11B C11 H11C 109.5 . .
N1 C12 C13 120.18(12) . .
N1 C12 C16 117.64(12) . .
C13 C12 C16 122.18(12) . .
N2 C13 C12 120.27(12) . .
N2 C13 C17 117.83(12) . .
C12 C13 C17 121.90(12) . .
N2 C14 C15 120.26(12) . .
N2 C14 C18 117.57(12) . .
C15 C14 C18 122.15(12) . .
N1 C15 C14 120.40(12) . .
N1 C15 C19 117.39(12) . .
C14 C15 C19 122.20(12) . .
C12 C16 H16A 109.5 . .
C12 C16 H16B 109.5 . .
H16A C16 H16B 109.5 . .
C12 C16 H16C 109.5 . .
H16A C16 H16C 109.5 . .
H16B C16 H16C 109.5 . .
C13 C17 H17A 109.5 . .
C13 C17 H17B 109.5 . .
H17A C17 H17B 109.5 . .
C13 C17 H17C 109.5 . .
H17A C17 H17C 109.5 . .
H17B C17 H17C 109.5 . .
C14 C18 H18A 109.5 . .
C14 C18 H18B 109.5 . .
H18A C18 H18B 109.5 . .
C14 C18 H18C 109.5 . .
H18A C18 H18C 109.5 . .
H18B C18 H18C 109.5 . .
C15 C19 H19A 109.5 . .
C15 C19 H19B 109.5 . .
H19A C19 H19B 109.5 . .
C15 C19 H19C 109.5 . .
H19A C19 H19C 109.5 . .
H19B C19 H19C 109.5 . .
C15 N1 C12 119.36(11) . .
C13 N2 C14 119.49(11) . .
C10 N3 C9 118.02(11) . .
C3 O1 H1 109.5 . .
C5 O2 H2A 109.5 . .

loop_
_geom_bond_atom_site_label_1
_geom_bond_atom_site_label_2
_geom_bond_distance
_geom_bond_site_symmetry_2
C1 C6 1.3920(19) .
C1 C2 1.3922(19) .
C1 C7 1.5116(17) .
C2 C3 1.3939(18) .
C2 H2 0.9500 .
C3 O1 1.3665(16) .
C3 C4 1.3893(18) .
C4 C5 1.3959(18) .
C4 H4 0.9500 .
C5 O2 1.3620(16) .
C5 C6 1.3963(17) .
C6 H6 0.9500 .
C7 H7A 0.9800 .
C7 H7B 0.9800 .
C7 H7C 0.9800 .
C8 C9 1.5042(18) .
C8 H8A 0.9800 .
C8 H8B 0.9800 .
C8 H8C 0.9800 .
C9 N3 1.3423(17) .
C9 C10 1.3997(18) 2
C10 N3 1.3393(17) .
C10 C9 1.3997(18) 2
C10 C11 1.5049(18) .
C11 H11A 0.9800 .
C11 H11B 0.9800 .
C11 H11C 0.9800 .
C12 N1 1.3408(17) .
C12 C13 1.4028(18) .
C12 C16 1.5009(19) .
C13 N2 1.3391(17) .
C13 C17 1.4975(18) .
C14 N2 1.3393(17) .
C14 C15 1.3986(18) .
C14 C18 1.5010(19) .
C15 N1 1.3403(17) .
C15 C19 1.5022(19) .
C16 H16A 0.9800 .
C16 H16B 0.9800 .
C16 H16C 0.9800 .
C17 H17A 0.9800 .
C17 H17B 0.9800 .
C17 H17C 0.9800 .
C18 H18A 0.9800 .
C18 H18B 0.9800 .
C18 H18C 0.9800 .
C19 H19A 0.9800 .
C19 H19B 0.9800 .
C19 H19C 0.9800 .
O1 H1 0.8400 .
O2 H2A 0.8400 .

loop_
_geom_hbond_atom_site_label_D
_geom_hbond_atom_site_label_H
_geom_hbond_atom_site_label_A
_geom_hbond_distance_DH
_geom_hbond_distance_HA
_geom_hbond_distance_DA
_geom_hbond_angle_DHA
_geom_hbond_site_symmetry_A
C4 H4 N2 0.95 2.64 3.3369(17) 131.0 2_576
O1 H1 N1 0.84 1.97 2.8114(15) 176.4 .
O2 H2A N2 0.84 1.95 2.7917(15) 179.0 2_576
